data_4345229
loop_
_publ_author_name
'Singha Hazari, Arijit'
'Mandal, Abhishek'
'Beyer, Katharina'
'Paretzki, Alexa'
'Kaim, Wolfgang'
'Lahiri, Goutam Kumar'

_publ_section_title
;
 Metal-Metal Bridging Using the DPPP Dye System: Electronic Configurations
 within Multiple Redox Series.
;
_journal_issue 5
_journal_name_full 'Inorganic chemistry'
_journal_page_first 2992
_journal_page_last 3004
_journal_paper_doi 10.1021/acs.inorgchem.6b03112
_journal_volume 56
_journal_year 2017
_chemical_formula_moiety 'C36 H36 N4 O10 Ru2'
_chemical_formula_sum 'C36 H36 N4 O10 Ru2'
_chemical_formula_weight 886.83
_chemical_name_systematic
;
 ?
;
_space_group_crystal_system triclinic
_space_group_IT_number 2
_space_group_name_Hall '-P 1'
_space_group_name_H-M_alt 'P -1'
_symmetry_space_group_name_Hall '-P 1'
_symmetry_space_group_name_H-M 'P -1'
_atom_sites_solution_hydrogens geom
_audit_creation_date 2016-07-06
_audit_creation_method
;
Olex2 1.2
(compiled 2016.02.19 svn.r3266 for OlexSys, GUI svn.r5155)
;
_cell_angle_alpha 84.045(4)
_cell_angle_beta 80.164(4)
_cell_angle_gamma 77.190(4)
_cell_formula_units_Z 2
_cell_length_a 11.5460(6)
_cell_length_b 12.3406(5)
_cell_length_c 14.1531(7)
_cell_measurement_reflns_used 7966
_cell_measurement_temperature 150(2)
_cell_measurement_theta_max 30.7090
_cell_measurement_theta_min 2.3090
_cell_volume 1932.94(16)
_computing_molecular_graphics 'Olex2 (Dolomanov et al., 2009)'
_computing_publication_material 'Olex2 (Dolomanov et al., 2009)'
_computing_structure_refinement 'ShelXL (Sheldrick, 2015)'
_diffrn_ambient_temperature 150(2)
_diffrn_measured_fraction_theta_full 0.894
_diffrn_measured_fraction_theta_max 0.999
_diffrn_measurement_device_type AFC12
_diffrn_measurement_method Rigaku
_diffrn_radiation_type MoK\a
_diffrn_radiation_wavelength 0.71073
_diffrn_reflns_av_R_equivalents 0.0947
_diffrn_reflns_av_unetI/netI 0.0842
_diffrn_reflns_Laue_measured_fraction_full 0.894
_diffrn_reflns_Laue_measured_fraction_max 0.999
_diffrn_reflns_limit_h_max 13
_diffrn_reflns_limit_h_min -13
_diffrn_reflns_limit_k_max 12
_diffrn_reflns_limit_k_min -14
_diffrn_reflns_limit_l_max 16
_diffrn_reflns_limit_l_min -16
_diffrn_reflns_number 24841
_diffrn_reflns_point_group_measured_fraction_full 0.894
_diffrn_reflns_point_group_measured_fraction_max 0.999
_diffrn_reflns_theta_full 26.000
_diffrn_reflns_theta_max 25.000
_diffrn_reflns_theta_min 2.162
_exptl_absorpt_coefficient_mu 0.840
_exptl_crystal_colour violet
_exptl_crystal_density_diffrn 1.524
_exptl_crystal_description block
_exptl_crystal_F_000 896
_refine_diff_density_max 1.833
_refine_diff_density_min -1.316
_refine_diff_density_rms 0.220
_refine_ls_extinction_method none
_refine_ls_goodness_of_fit_ref 1.061
_refine_ls_hydrogen_treatment constr
_refine_ls_matrix_type full
_refine_ls_number_parameters 477
_refine_ls_number_reflns 6806
_refine_ls_number_restraints 0
_refine_ls_restrained_S_all 1.061
_refine_ls_R_factor_all 0.0954
_refine_ls_R_factor_gt 0.0717
_refine_ls_shift/su_max 0.000
_refine_ls_shift/su_mean 0.000
_refine_ls_structure_factor_coef Fsqd
_refine_ls_weighting_details
;
 w=1/[\s^2^(Fo^2^)+(0.0800P)^2^+8.7045P]
 where P=(Fo^2^+2Fc^2^)/3
;
_refine_ls_weighting_scheme calc
_refine_ls_wR_factor_gt 0.1740
_refine_ls_wR_factor_ref 0.1881
_reflns_Friedel_coverage 0.000
_reflns_number_gt 5116
_reflns_number_total 6806
_reflns_threshold_expression 'I > 2\s(I)'
_cod_data_source_file ic6b03112_si_002.cif
_cod_data_source_block 1
_cod_depositor_comments 'Adding full bibliography for 4345229.cif.'
_cod_original_cell_volume 1932.95(16)
_cod_database_code 4345229
_shelxl_version_number 2012-9
_shelx_space_group_comment
;
The symmetry employed for this shelxl refinement is uniquely defined
by the following loop, which should always be used as a source of
symmetry information in preference to the above space-group names.
They are only intended as comments.
;
_olex2_refinement_description
;
1. Fixed Uiso
 At 1.2 times of:
  All C(H) groups
 At 1.5 times of:
  All C(H,H,H) groups
2.a Aromatic/amide H refined with riding coordinates:
 C16(H16), C15(H15), C5(H5), C8(H8), C7(H7), C14(H14), C13(H13), C6(H6),
 C29(H29), C34(H34), C19(H19), C24(H24)
2.b Idealised Me refined as rotating group:
 C26(H26A,H26B,H26C), C27(H27A,H27B,H27C), C31(H31A,H31B,H31C), C36(H36A,H36B,
 H36C), C22(H22A,H22B,H22C), C21(H21A,H21B,H21C), C32(H32A,H32B,H32C), C17(H17A,
 H17B,H17C)
;
_olex2_submission_special_instructions 'No special instructions were received'

loop_
_space_group_symop_operation_xyz
'x, y, z'
'-x, -y, -z'

loop_
_atom_site_label
_atom_site_type_symbol
_atom_site_fract_x
_atom_site_fract_y
_atom_site_fract_z
_atom_site_U_iso_or_equiv
_atom_site_adp_type
_atom_site_occupancy
_atom_site_site_symmetry_order
_atom_site_calc_flag
_atom_site_refinement_flags_posn
Ru1 Ru 0.27175(5) 0.52835(5) 0.30606(4) 0.0252(2) Uani 1 1 d .
Ru2 Ru 0.22084(5) -0.00416(5) 0.70190(4) 0.0246(2) Uani 1 1 d .
O6 O 0.3705(5) 0.4540(4) 0.1880(4) 0.0289(12) Uani 1 1 d .
O9 O 0.3769(5) -0.0262(4) 0.7487(3) 0.0274(12) Uani 1 1 d .
O2 O 0.1522(5) 0.2923(4) 0.7098(4) 0.0354(13) Uani 1 1 d .
O4 O 0.1260(4) 0.5292(4) 0.2447(4) 0.0278(12) Uani 1 1 d .
O7 O 0.2016(5) -0.1548(4) 0.7678(4) 0.0303(12) Uani 1 1 d .
O10 O 0.1250(4) 0.0627(4) 0.8238(4) 0.0269(12) Uani 1 1 d .
O1 O 0.3415(5) 0.2311(4) 0.2996(4) 0.0359(13) Uani 1 1 d .
O8 O 0.0638(5) 0.0136(4) 0.6522(4) 0.0300(12) Uani 1 1 d .
O3 O 0.2868(5) 0.6788(4) 0.2371(4) 0.0344(13) Uani 1 1 d .
O5 O 0.4158(5) 0.5329(4) 0.3641(4) 0.0304(12) Uani 1 1 d .
N3 N 0.2402(5) 0.1362(5) 0.6221(4) 0.0233(13) Uani 1 1 d .
N2 N 0.3159(5) -0.0680(5) 0.5769(4) 0.0232(13) Uani 1 1 d .
N1 N 0.2567(6) 0.3879(5) 0.3876(4) 0.0282(14) Uani 1 1 d .
N4 N 0.1667(5) 0.5926(5) 0.4279(4) 0.0269(14) Uani 1 1 d .
C10 C 0.2209(7) 0.3049(6) 0.5364(5) 0.0260(16) Uani 1 1 d .
C2 C 0.2782(7) 0.2214(6) 0.4733(5) 0.0270(17) Uani 1 1 d .
C11 C 0.2074(6) 0.4046(5) 0.4812(5) 0.0210(15) Uani 1 1 d .
C9 C 0.1968(7) 0.2520(6) 0.6330(5) 0.0255(16) Uani 1 1 d .
C16 C 0.1096(7) 0.7001(6) 0.4384(6) 0.0321(18) Uani 1 1 d .
H16 H 0.1177 0.7516 0.3861 0.038 Uiso 1 1 calc R
C4 C 0.3375(6) 0.0061(5) 0.5042(5) 0.0194(15) Uani 1 1 d .
C1 C 0.2979(7) 0.2716(6) 0.3773(5) 0.0273(17) Uani 1 1 d .
C3 C 0.2871(6) 0.1215(6) 0.5277(5) 0.0248(16) Uani 1 1 d .
C15 C 0.0415(8) 0.7362(6) 0.5209(6) 0.038(2) Uani 1 1 d .
H15 H 0.0066 0.8114 0.5257 0.045 Uiso 1 1 calc R
C5 C 0.4045(7) -0.0235(6) 0.4159(5) 0.0263(16) Uani 1 1 d .
H5 H 0.4204 0.0306 0.3675 0.032 Uiso 1 1 calc R
C33 C 0.3870(7) -0.0123(6) 0.8357(6) 0.0261(16) Uani 1 1 d .
C28 C 0.1020(7) -0.1845(6) 0.7905(5) 0.0292(17) Uani 1 1 d .
C8 C 0.3593(8) -0.1771(6) 0.5634(6) 0.036(2) Uani 1 1 d .
H8 H 0.3457 -0.2298 0.6137 0.044 Uiso 1 1 calc R
C7 C 0.4230(8) -0.2120(7) 0.4774(7) 0.043(2) Uani 1 1 d .
H7 H 0.4504 -0.2877 0.4694 0.052 Uiso 1 1 calc R
C12 C 0.1517(6) 0.5170(6) 0.5040(5) 0.0245(16) Uani 1 1 d .
C20 C 0.1056(7) 0.5849(6) 0.1668(5) 0.0277(17) Uani 1 1 d .
C14 C 0.0239(7) 0.6592(6) 0.5998(6) 0.0343(19) Uani 1 1 d .
H14 H -0.0239 0.6818 0.6570 0.041 Uiso 1 1 calc R
C18 C 0.2426(8) 0.7160(6) 0.1606(6) 0.037(2) Uani 1 1 d .
C13 C 0.0805(6) 0.5477(6) 0.5894(5) 0.0255(16) Uani 1 1 d .
H13 H 0.0701 0.4945 0.6399 0.031 Uiso 1 1 calc R
C25 C 0.4828(7) 0.4130(6) 0.1814(6) 0.0322(18) Uani 1 1 d .
C6 C 0.4467(7) -0.1350(6) 0.4021(6) 0.0349(19) Uani 1 1 d .
H6 H 0.4902 -0.1581 0.3435 0.042 Uiso 1 1 calc R
C26 C 0.5367(8) 0.3482(7) 0.0944(6) 0.040(2) Uani 1 1 d .
H26A H 0.4746 0.3243 0.0700 0.060 Uiso 1 1 calc GR
H26B H 0.5953 0.2842 0.1120 0.060 Uiso 1 1 calc GR
H26C H 0.5748 0.3946 0.0458 0.060 Uiso 1 1 calc GR
C27 C 0.1053(8) -0.2943(6) 0.8479(6) 0.0351(19) Uani 1 1 d .
H27A H 0.1352 -0.3538 0.8058 0.053 Uiso 1 1 calc GR
H27B H 0.0257 -0.2986 0.8791 0.053 Uiso 1 1 calc GR
H27C H 0.1571 -0.3006 0.8954 0.053 Uiso 1 1 calc GR
C35 C 0.1724(8) 0.0660(6) 0.8986(5) 0.0320(19) Uani 1 1 d .
C30 C -0.0203(7) -0.0402(6) 0.6908(6) 0.0302(18) Uani 1 1 d .
C29 C -0.0063(7) -0.1285(6) 0.7589(5) 0.0294(17) Uani 1 1 d .
H29 H -0.0754 -0.1535 0.7870 0.035 Uiso 1 1 calc R
C34 C 0.2960(7) 0.0288(6) 0.9061(5) 0.0273(17) Uani 1 1 d .
H34 H 0.3176 0.0330 0.9658 0.033 Uiso 1 1 calc R
C19 C 0.1623(8) 0.6698(6) 0.1235(6) 0.039(2) Uani 1 1 d .
H19 H 0.1444 0.6987 0.0631 0.047 Uiso 1 1 calc R
C31 C -0.1363(7) 0.0005(7) 0.6538(6) 0.039(2) Uani 1 1 d .
H31A H -0.1770 0.0694 0.6810 0.058 Uiso 1 1 calc GR
H31B H -0.1857 -0.0538 0.6714 0.058 Uiso 1 1 calc GR
H31C H -0.1214 0.0121 0.5850 0.058 Uiso 1 1 calc GR
C23 C 0.5231(8) 0.4819(6) 0.3270(6) 0.0341(19) Uani 1 1 d .
C36 C 0.0889(8) 0.1155(7) 0.9834(6) 0.043(2) Uani 1 1 d .
H36A H 0.0085 0.1360 0.9685 0.065 Uiso 1 1 calc GR
H36B H 0.1131 0.1804 0.9986 0.065 Uiso 1 1 calc GR
H36C H 0.0914 0.0618 1.0376 0.065 Uiso 1 1 calc GR
C22 C 0.6225(8) 0.4932(8) 0.3816(7) 0.044(2) Uani 1 1 d .
H22A H 0.6399 0.5661 0.3670 0.065 Uiso 1 1 calc GR
H22B H 0.6934 0.4381 0.3626 0.065 Uiso 1 1 calc GR
H22C H 0.5966 0.4824 0.4494 0.065 Uiso 1 1 calc GR
C24 C 0.5532(8) 0.4230(7) 0.2485(6) 0.040(2) Uani 1 1 d .
H24 H 0.6323 0.3835 0.2379 0.048 Uiso 1 1 calc R
C21 C 0.0076(8) 0.5568(7) 0.1231(6) 0.040(2) Uani 1 1 d .
H21A H 0.0291 0.4801 0.1083 0.060 Uiso 1 1 calc GR
H21B H -0.0033 0.6033 0.0652 0.060 Uiso 1 1 calc GR
H21C H -0.0659 0.5690 0.1678 0.060 Uiso 1 1 calc GR
C32 C 0.5147(7) -0.0421(7) 0.8561(6) 0.040(2) Uani 1 1 d .
H32A H 0.5542 -0.1119 0.8300 0.060 Uiso 1 1 calc GR
H32B H 0.5145 -0.0482 0.9243 0.060 Uiso 1 1 calc GR
H32C H 0.5566 0.0150 0.8270 0.060 Uiso 1 1 calc GR
C17 C 0.2757(11) 0.8225(7) 0.1105(7) 0.063(3) Uani 1 1 d .
H17A H 0.2194 0.8857 0.1367 0.094 Uiso 1 1 calc GR
H17B H 0.2733 0.8235 0.0429 0.094 Uiso 1 1 calc GR
H17C H 0.3552 0.8255 0.1201 0.094 Uiso 1 1 calc GR

loop_
_atom_site_aniso_label
_atom_site_aniso_U_11
_atom_site_aniso_U_22
_atom_site_aniso_U_33
_atom_site_aniso_U_23
_atom_site_aniso_U_13
_atom_site_aniso_U_12
Ru1 0.0263(4) 0.0200(3) 0.0283(4) -0.0001(2) -0.0033(3) -0.0037(2)
Ru2 0.0253(4) 0.0200(3) 0.0272(4) -0.0003(2) -0.0032(3) -0.0031(2)
O6 0.028(3) 0.026(3) 0.030(3) 0.001(2) -0.002(2) -0.004(2)
O9 0.029(3) 0.029(3) 0.023(3) 0.000(2) -0.004(2) -0.004(2)
O2 0.047(4) 0.027(3) 0.029(3) -0.007(2) 0.005(3) -0.009(2)
O4 0.023(3) 0.026(3) 0.033(3) -0.001(2) -0.005(2) -0.003(2)
O7 0.027(3) 0.024(3) 0.037(3) 0.007(2) -0.005(2) -0.003(2)
O10 0.023(3) 0.025(3) 0.028(3) 0.007(2) 0.002(2) -0.002(2)
O1 0.050(4) 0.021(3) 0.031(3) -0.004(2) 0.002(3) -0.002(2)
O8 0.030(3) 0.025(3) 0.033(3) -0.002(2) -0.009(2) 0.002(2)
O3 0.046(4) 0.025(3) 0.034(3) 0.005(2) -0.005(3) -0.014(2)
O5 0.023(3) 0.035(3) 0.031(3) -0.002(2) 0.001(2) -0.008(2)
N3 0.024(3) 0.022(3) 0.022(3) 0.002(2) 0.000(3) -0.007(3)
N2 0.014(3) 0.023(3) 0.029(3) -0.004(3) 0.000(3) 0.002(2)
N1 0.027(4) 0.026(3) 0.028(3) 0.005(3) 0.000(3) -0.005(3)
N4 0.025(3) 0.018(3) 0.035(4) -0.001(3) -0.005(3) 0.001(3)
C10 0.024(4) 0.029(4) 0.023(4) -0.001(3) -0.004(3) -0.002(3)
C2 0.028(4) 0.023(4) 0.029(4) -0.005(3) -0.003(3) -0.002(3)
C11 0.021(4) 0.019(3) 0.022(4) -0.001(3) 0.001(3) -0.006(3)
C9 0.026(4) 0.022(4) 0.030(4) -0.001(3) -0.001(3) -0.009(3)
C16 0.032(5) 0.027(4) 0.036(4) 0.001(3) -0.005(4) -0.005(3)
C4 0.014(3) 0.014(3) 0.029(4) -0.004(3) -0.003(3) 0.001(3)
C1 0.027(4) 0.026(4) 0.026(4) -0.001(3) -0.002(3) 0.000(3)
C3 0.018(4) 0.027(4) 0.032(4) -0.004(3) -0.006(3) -0.006(3)
C15 0.040(5) 0.024(4) 0.044(5) -0.003(4) 0.003(4) -0.003(4)
C5 0.027(4) 0.029(4) 0.023(4) 0.000(3) 0.000(3) -0.010(3)
C33 0.024(4) 0.016(3) 0.039(5) -0.001(3) -0.005(3) -0.006(3)
C28 0.032(5) 0.024(4) 0.031(4) -0.004(3) 0.001(3) -0.006(3)
C8 0.041(5) 0.018(4) 0.047(5) 0.003(3) 0.000(4) -0.006(3)
C7 0.040(5) 0.026(4) 0.058(6) -0.006(4) -0.001(4) 0.002(4)
C12 0.019(4) 0.022(4) 0.034(4) -0.004(3) -0.005(3) -0.004(3)
C20 0.024(4) 0.032(4) 0.021(4) 0.000(3) -0.001(3) 0.005(3)
C14 0.031(5) 0.031(4) 0.041(5) -0.012(4) -0.006(4) -0.002(3)
C18 0.050(5) 0.020(4) 0.038(5) -0.001(3) 0.003(4) -0.008(4)
C13 0.017(4) 0.024(4) 0.031(4) 0.002(3) 0.000(3) 0.001(3)
C25 0.032(5) 0.026(4) 0.037(5) -0.001(3) -0.003(4) -0.006(3)
C6 0.039(5) 0.027(4) 0.035(4) -0.012(3) 0.001(4) 0.001(4)
C26 0.035(5) 0.040(5) 0.044(5) -0.011(4) -0.002(4) -0.005(4)
C27 0.039(5) 0.020(4) 0.044(5) 0.003(3) 0.001(4) -0.009(3)
C35 0.046(5) 0.021(4) 0.026(4) 0.006(3) -0.001(4) -0.006(3)
C30 0.027(4) 0.026(4) 0.037(4) -0.013(3) 0.000(4) -0.004(3)
C29 0.026(4) 0.033(4) 0.029(4) -0.005(3) 0.005(3) -0.012(3)
C34 0.032(4) 0.030(4) 0.020(4) 0.002(3) -0.005(3) -0.007(3)
C19 0.055(6) 0.025(4) 0.035(5) 0.006(3) -0.007(4) -0.005(4)
C31 0.030(5) 0.031(4) 0.057(6) -0.009(4) -0.012(4) -0.003(4)
C23 0.037(5) 0.030(4) 0.036(5) -0.003(3) -0.003(4) -0.009(4)
C36 0.033(5) 0.047(5) 0.046(5) -0.015(4) 0.006(4) -0.006(4)
C22 0.032(5) 0.052(5) 0.049(5) -0.008(4) -0.009(4) -0.009(4)
C24 0.035(5) 0.036(5) 0.042(5) -0.006(4) -0.007(4) 0.008(4)
C21 0.041(5) 0.043(5) 0.035(5) -0.006(4) -0.013(4) -0.002(4)
C32 0.035(5) 0.043(5) 0.042(5) -0.014(4) -0.014(4) 0.003(4)
C17 0.108(10) 0.034(5) 0.052(6) 0.011(4) -0.017(6) -0.032(6)

loop_
_atom_type_symbol
_atom_type_description
_atom_type_scat_dispersion_real
_atom_type_scat_dispersion_imag
_atom_type_scat_source
C C 0.0033 0.0016 'International Tables Vol C Tables 4.2.6.8 and 6.1.1.4'
H H 0.0000 0.0000 'International Tables Vol C Tables 4.2.6.8 and 6.1.1.4'
N N 0.0061 0.0033 'International Tables Vol C Tables 4.2.6.8 and 6.1.1.4'
O O 0.0106 0.0060 'International Tables Vol C Tables 4.2.6.8 and 6.1.1.4'
Ru Ru -1.2594 0.8363 'International Tables Vol C Tables 4.2.6.8 and 6.1.1.4'

loop_
_geom_angle_atom_site_label_1
_geom_angle_atom_site_label_2
_geom_angle_atom_site_label_3
_geom_angle
O6 Ru1 O3 88.7(2)
O6 Ru1 N4 175.6(2)
O4 Ru1 O6 86.4(2)
O4 Ru1 O3 90.4(2)
O4 Ru1 N4 91.8(2)
O3 Ru1 N4 95.3(2)
O5 Ru1 O6 93.6(2)
O5 Ru1 O4 177.9(2)
O5 Ru1 O3 87.5(2)
O5 Ru1 N1 88.8(2)
O5 Ru1 N4 88.3(2)
N1 Ru1 O6 96.7(2)
N1 Ru1 O4 93.3(2)
N1 Ru1 O3 173.6(2)
N1 Ru1 N4 79.4(2)
O9 Ru2 O7 88.5(2)
O9 Ru2 O10 93.8(2)
O9 Ru2 O8 178.16(19)
O9 Ru2 N3 94.5(2)
O9 Ru2 N2 87.0(2)
O7 Ru2 N2 94.6(2)
O10 Ru2 O7 86.6(2)
O10 Ru2 N2 178.6(2)
O8 Ru2 O7 90.4(2)
O8 Ru2 O10 87.7(2)
O8 Ru2 N2 91.6(2)
N3 Ru2 O7 173.1(2)
N3 Ru2 O10 99.3(2)
N3 Ru2 O8 86.4(2)
N3 Ru2 N2 79.4(2)
C25 O6 Ru1 123.1(5)
C33 O9 Ru2 123.6(5)
C20 O4 Ru1 123.0(5)
C28 O7 Ru2 124.0(5)
C35 O10 Ru2 122.6(5)
C30 O8 Ru2 123.6(5)
C18 O3 Ru1 123.4(5)
C23 O5 Ru1 121.2(5)
C9 N3 Ru2 135.6(5)
C3 N3 Ru2 114.6(5)
C3 N3 C9 108.5(6)
C4 N2 Ru2 116.1(4)
C4 N2 C8 118.3(6)
C8 N2 Ru2 125.6(5)
C11 N1 Ru1 114.1(5)
C11 N1 C1 109.1(6)
C1 N1 Ru1 136.3(5)
C16 N4 Ru1 126.6(5)
C16 N4 C12 118.1(6)
C12 N4 Ru1 115.3(4)
C2 C10 C9 108.5(6)
C11 C10 C2 106.4(6)
C11 C10 C9 145.0(7)
C10 C2 C1 109.2(6)
C3 C2 C10 106.4(7)
C3 C2 C1 144.2(7)
N1 C11 C10 110.6(6)
N1 C11 C12 117.1(6)
C10 C11 C12 132.3(6)
O2 C9 N3 124.3(7)
O2 C9 C10 130.9(7)
N3 C9 C10 104.8(6)
N4 C16 H16 118.4
C15 C16 N4 123.3(7)
C15 C16 H16 118.4
N2 C4 C3 113.3(6)
N2 C4 C5 123.1(6)
C5 C4 C3 123.6(6)
O1 C1 N1 123.6(7)
O1 C1 C2 131.9(7)
N1 C1 C2 104.5(6)
N3 C3 C2 111.7(6)
N3 C3 C4 115.6(6)
C2 C3 C4 132.7(7)
C16 C15 H15 120.3
C16 C15 C14 119.4(7)
C14 C15 H15 120.3
C4 C5 H5 120.9
C6 C5 C4 118.2(7)
C6 C5 H5 120.9
O9 C33 C34 126.4(7)
O9 C33 C32 113.8(7)
C34 C33 C32 119.7(7)
O7 C28 C27 115.7(7)
O7 C28 C29 125.2(7)
C29 C28 C27 118.9(7)
N2 C8 H8 119.3
N2 C8 C7 121.5(7)
C7 C8 H8 119.3
C8 C7 H7 119.8
C8 C7 C6 120.3(7)
C6 C7 H7 119.8
N4 C12 C11 112.8(6)
N4 C12 C13 121.6(6)
C13 C12 C11 125.4(7)
O4 C20 C19 125.6(7)
O4 C20 C21 114.6(7)
C19 C20 C21 119.8(7)
C15 C14 H14 121.0
C13 C14 C15 117.9(7)
C13 C14 H14 121.0
O3 C18 C19 124.7(7)
O3 C18 C17 116.9(8)
C19 C18 C17 118.3(8)
C12 C13 C14 119.7(7)
C12 C13 H13 120.2
C14 C13 H13 120.2
O6 C25 C26 115.2(7)
O6 C25 C24 124.4(7)
C24 C25 C26 120.4(7)
C5 C6 C7 118.5(7)
C5 C6 H6 120.7
C7 C6 H6 120.7
C25 C26 H26A 109.5
C25 C26 H26B 109.5
C25 C26 H26C 109.5
H26A C26 H26B 109.5
H26A C26 H26C 109.5
H26B C26 H26C 109.5
C28 C27 H27A 109.5
C28 C27 H27B 109.5
C28 C27 H27C 109.5
H27A C27 H27B 109.5
H27A C27 H27C 109.5
H27B C27 H27C 109.5
O10 C35 C34 125.4(7)
O10 C35 C36 116.1(7)
C34 C35 C36 118.5(7)
O8 C30 C29 124.9(7)
O8 C30 C31 114.2(7)
C29 C30 C31 120.9(7)
C28 C29 H29 116.7
C30 C29 C28 126.6(7)
C30 C29 H29 116.7
C33 C34 C35 127.5(7)
C33 C34 H34 116.3
C35 C34 H34 116.3
C20 C19 H19 116.5
C18 C19 C20 127.1(8)
C18 C19 H19 116.5
C30 C31 H31A 109.5
C30 C31 H31B 109.5
C30 C31 H31C 109.5
H31A C31 H31B 109.5
H31A C31 H31C 109.5
H31B C31 H31C 109.5
O5 C23 C22 114.0(7)
O5 C23 C24 127.4(8)
C24 C23 C22 118.6(8)
C35 C36 H36A 109.5
C35 C36 H36B 109.5
C35 C36 H36C 109.5
H36A C36 H36B 109.5
H36A C36 H36C 109.5
H36B C36 H36C 109.5
C23 C22 H22A 109.5
C23 C22 H22B 109.5
C23 C22 H22C 109.5
H22A C22 H22B 109.5
H22A C22 H22C 109.5
H22B C22 H22C 109.5
C25 C24 H24 115.5
C23 C24 C25 129.0(8)
C23 C24 H24 115.5
C20 C21 H21A 109.5
C20 C21 H21B 109.5
C20 C21 H21C 109.5
H21A C21 H21B 109.5
H21A C21 H21C 109.5
H21B C21 H21C 109.5
C33 C32 H32A 109.5
C33 C32 H32B 109.5
C33 C32 H32C 109.5
H32A C32 H32B 109.5
H32A C32 H32C 109.5
H32B C32 H32C 109.5
C18 C17 H17A 109.5
C18 C17 H17B 109.5
C18 C17 H17C 109.5
H17A C17 H17B 109.5
H17A C17 H17C 109.5
H17B C17 H17C 109.5

loop_
_geom_bond_atom_site_label_1
_geom_bond_atom_site_label_2
_geom_bond_distance
Ru1 O6 2.034(5)
Ru1 O4 2.019(5)
Ru1 O3 2.035(5)
Ru1 O5 1.990(5)
Ru1 N1 2.004(6)
Ru1 N4 2.053(6)
Ru2 O9 1.979(5)
Ru2 O7 2.032(5)
Ru2 O10 2.030(5)
Ru2 O8 2.014(5)
Ru2 N3 2.001(6)
Ru2 N2 2.048(6)
O6 C25 1.274(9)
O9 C33 1.289(9)
O2 C9 1.226(8)
O4 C20 1.266(8)
O7 C28 1.264(9)
O10 C35 1.280(9)
O1 C1 1.235(8)
O8 C30 1.308(9)
O3 C18 1.274(10)
O5 C23 1.307(9)
N3 C9 1.420(9)
N3 C3 1.368(9)
N2 C4 1.334(9)
N2 C8 1.350(9)
N1 C11 1.366(9)
N1 C1 1.423(9)
N4 C16 1.355(9)
N4 C12 1.364(9)
C10 C2 1.409(10)
C10 C11 1.381(10)
C10 C9 1.462(10)
C2 C1 1.436(10)
C2 C3 1.378(10)
C11 C12 1.439(9)
C16 H16 0.9300
C16 C15 1.350(11)
C4 C3 1.463(9)
C4 C5 1.391(9)
C15 H15 0.9300
C15 C14 1.406(11)
C5 H5 0.9300
C5 C6 1.376(10)
C33 C34 1.365(10)
C33 C32 1.508(10)
C28 C27 1.502(10)
C28 C29 1.408(11)
C8 H8 0.9300
C8 C7 1.367(12)
C7 H7 0.9300
C7 C6 1.386(12)
C12 C13 1.377(10)
C20 C19 1.391(11)
C20 C21 1.497(11)
C14 H14 0.9300
C14 C13 1.397(10)
C18 C19 1.387(12)
C18 C17 1.521(11)
C13 H13 0.9300
C25 C26 1.505(11)
C25 C24 1.382(11)
C6 H6 0.9300
C26 H26A 0.9600
C26 H26B 0.9600
C26 H26C 0.9600
C27 H27A 0.9600
C27 H27B 0.9600
C27 H27C 0.9600
C35 C34 1.417(11)
C35 C36 1.498(10)
C30 C29 1.379(11)
C30 C31 1.486(11)
C29 H29 0.9300
C34 H34 0.9300
C19 H19 0.9300
C31 H31A 0.9600
C31 H31B 0.9600
C31 H31C 0.9600
C23 C22 1.525(11)
C23 C24 1.345(11)
C36 H36A 0.9600
C36 H36B 0.9600
C36 H36C 0.9600
C22 H22A 0.9600
C22 H22B 0.9600
C22 H22C 0.9600
C24 H24 0.9300
C21 H21A 0.9600
C21 H21B 0.9600
C21 H21C 0.9600
C32 H32A 0.9600
C32 H32B 0.9600
C32 H32C 0.9600
C17 H17A 0.9600
C17 H17B 0.9600
C17 H17C 0.9600

loop_
_geom_torsion_atom_site_label_1
_geom_torsion_atom_site_label_2
_geom_torsion_atom_site_label_3
_geom_torsion_atom_site_label_4
_geom_torsion
Ru1 O6 C25 C26 172.2(5)
Ru1 O6 C25 C24 -6.5(11)
Ru1 O4 C20 C19 -14.6(10)
Ru1 O4 C20 C21 168.1(5)
Ru1 O3 C18 C19 11.6(11)
Ru1 O3 C18 C17 -172.1(6)
Ru1 O5 C23 C22 -179.3(5)
Ru1 O5 C23 C24 0.7(11)
Ru1 N1 C11 C10 -168.5(5)
Ru1 N1 C11 C12 12.2(8)
Ru1 N1 C1 O1 -13.1(12)
Ru1 N1 C1 C2 165.8(6)
Ru1 N4 C16 C15 179.8(6)
Ru1 N4 C12 C11 -3.7(8)
Ru1 N4 C12 C13 -178.0(6)
Ru2 O9 C33 C34 -6.5(10)
Ru2 O9 C33 C32 175.8(5)
Ru2 O7 C28 C27 -173.8(5)
Ru2 O7 C28 C29 12.2(10)
Ru2 O10 C35 C34 2.7(10)
Ru2 O10 C35 C36 -178.5(5)
Ru2 O8 C30 C29 -11.4(10)
Ru2 O8 C30 C31 169.6(5)
Ru2 N3 C9 O2 16.2(12)
Ru2 N3 C9 C10 -165.1(5)
Ru2 N3 C3 C2 169.1(5)
Ru2 N3 C3 C4 -11.7(8)
Ru2 N2 C4 C3 -0.6(8)
Ru2 N2 C4 C5 177.5(5)
Ru2 N2 C8 C7 -179.4(6)
O6 C25 C24 C23 -5.5(15)
O9 C33 C34 C35 -0.8(13)
O4 C20 C19 C18 -6.2(13)
O7 C28 C29 C30 7.7(13)
O10 C35 C34 C33 2.9(13)
O8 C30 C29 C28 -8.2(12)
O3 C18 C19 C20 7.9(14)
O5 C23 C24 C25 9.0(15)
N2 C4 C3 N3 8.0(9)
N2 C4 C3 C2 -173.0(8)
N2 C4 C5 C6 2.4(11)
N2 C8 C7 C6 1.5(14)
N1 C11 C12 N4 -5.5(9)
N1 C11 C12 C13 168.5(7)
N4 C16 C15 C14 -2.5(13)
N4 C12 C13 C14 -1.5(11)
C10 C2 C1 O1 -177.8(8)
C10 C2 C1 N1 3.4(8)
C10 C2 C3 N3 -0.7(9)
C10 C2 C3 C4 -179.7(7)
C10 C11 C12 N4 175.4(8)
C10 C11 C12 C13 -10.6(13)
C2 C10 C11 N1 -2.0(9)
C2 C10 C11 C12 177.2(8)
C2 C10 C9 O2 177.5(8)
C2 C10 C9 N3 -1.0(8)
C11 N1 C1 O1 176.5(7)
C11 N1 C1 C2 -4.6(8)
C11 C10 C2 C1 -1.0(9)
C11 C10 C2 C3 -177.5(6)
C11 C10 C9 O2 -4.9(18)
C11 C10 C9 N3 176.6(11)
C11 C12 C13 C14 -175.0(7)
C9 N3 C3 C2 0.0(8)
C9 N3 C3 C4 179.3(6)
C9 C10 C2 C1 177.5(6)
C9 C10 C2 C3 1.0(9)
C9 C10 C11 N1 -179.6(10)
C9 C10 C11 C12 -0.5(18)
C16 N4 C12 C11 174.6(6)
C16 N4 C12 C13 0.3(11)
C16 C15 C14 C13 1.3(12)
C4 N2 C8 C7 -0.7(12)
C4 C5 C6 C7 -1.6(12)
C1 N1 C11 C10 4.2(9)
C1 N1 C11 C12 -175.0(6)
C1 C2 C3 N3 -175.0(10)
C1 C2 C3 C4 5.9(18)
C3 N3 C9 O2 -178.1(7)
C3 N3 C9 C10 0.6(8)
C3 C2 C1 O1 -3.5(18)
C3 C2 C1 N1 177.7(10)
C3 C4 C5 C6 -179.7(7)
C15 C14 C13 C12 0.6(12)
C5 C4 C3 N3 -170.1(7)
C5 C4 C3 C2 8.9(13)
C8 N2 C4 C3 -179.4(6)
C8 N2 C4 C5 -1.3(11)
C8 C7 C6 C5 -0.3(13)
C12 N4 C16 C15 1.8(12)
C26 C25 C24 C23 175.9(9)
C27 C28 C29 C30 -166.1(7)
C31 C30 C29 C28 170.9(7)
C36 C35 C34 C33 -175.8(7)
C22 C23 C24 C25 -171.0(9)
C21 C20 C19 C18 170.9(8)
C32 C33 C34 C35 176.8(7)
C17 C18 C19 C20 -168.4(8)

loop_
_platon_squeeze_void_nr
_platon_squeeze_void_average_x
_platon_squeeze_void_average_y
_platon_squeeze_void_average_z
_platon_squeeze_void_volume
_platon_squeeze_void_count_electrons
_platon_squeeze_void_content
1 0.313 0.332 -0.052 110 50 ' '
2 0.687 0.668 0.052 110 50 ' '
